data_4068861
loop_
_publ_author_name
'Alberola, Antonio'
'Blair, Victoria L.'
'Carrella, Luca M.'
'Clegg, William'
'Kennedy, Alan R.'
'Klett, Jan'
'Mulvey, Robert E.'
'Newton, Sean'
'Rentschler, Eva'
'Russo, Luca'

_publ_section_title
;
 Bis[(trimethylsilyl)methyl]manganese: Structural Variations of Its
 Solvent-Free and TMEDA-, Pyridine-, and Dioxane-Complexed Forms
;
_journal_issue 7
_journal_name_full Organometallics
_journal_page_first 2112
_journal_paper_doi 10.1021/om801135d
_journal_volume 28
_journal_year 2009
_chemical_formula_moiety 'C8 H22 Mn Si2'
_chemical_formula_sum 'C8 H22 Mn Si2'
_chemical_formula_weight 229.38
_chemical_name_systematic
;
 ?
;
_space_group_IT_number 2
_symmetry_cell_setting triclinic
_symmetry_space_group_name_Hall '-P 1'
_symmetry_space_group_name_H-M 'P -1'
_atom_sites_solution_hydrogens geom
_atom_sites_solution_primary direct
_atom_sites_solution_secondary difmap
_audit_creation_method SHELXL-97
_cell_angle_alpha 106.652(12)
_cell_angle_beta 100.101(11)
_cell_angle_gamma 92.256(12)
_cell_formula_units_Z 2
_cell_length_a 5.7011(5)
_cell_length_b 10.5246(12)
_cell_length_c 11.0936(13)
_cell_measurement_reflns_used 2877
_cell_measurement_temperature 150(2)
_cell_measurement_theta_max 27.5
_cell_measurement_theta_min 2.5
_cell_volume 625.00(13)
_computing_cell_refinement EvalCCD
_computing_data_collection 'Nonius COLLECT'
_computing_data_reduction EvalCCD
_computing_molecular_graphics SHELXTL
_computing_publication_material 'SHELXTL and local programs'
_computing_structure_refinement SHELXTL
_computing_structure_solution SHELXTL
_diffrn_ambient_temperature 150(2)
_diffrn_measured_fraction_theta_full 0.990
_diffrn_measured_fraction_theta_max 0.990
_diffrn_measurement_device_type 'Nonius KappaCCD diffractometer'
_diffrn_measurement_method '\f and \w scans'
_diffrn_radiation_monochromator graphite
_diffrn_radiation_source 'fine-focus sealed tube'
_diffrn_radiation_type MoK\a
_diffrn_radiation_wavelength 0.71073
_diffrn_reflns_av_R_equivalents 0.0231
_diffrn_reflns_av_sigmaI/netI 0.0228
_diffrn_reflns_limit_h_max 6
_diffrn_reflns_limit_h_min -6
_diffrn_reflns_limit_k_max 12
_diffrn_reflns_limit_k_min -12
_diffrn_reflns_limit_l_max 13
_diffrn_reflns_limit_l_min -13
_diffrn_reflns_number 7633
_diffrn_reflns_theta_full 25.00
_diffrn_reflns_theta_max 25.00
_diffrn_reflns_theta_min 5.20
_diffrn_standards_number 0
_exptl_absorpt_coefficient_mu 1.199
_exptl_absorpt_correction_T_max 0.870
_exptl_absorpt_correction_T_min 0.652
_exptl_absorpt_correction_type multi-scan
_exptl_absorpt_process_details SADABS
_exptl_crystal_colour orange
_exptl_crystal_density_diffrn 1.219
_exptl_crystal_density_method 'not measured'
_exptl_crystal_description plate
_exptl_crystal_F_000 246
_exptl_crystal_size_max 0.39
_exptl_crystal_size_mid 0.26
_exptl_crystal_size_min 0.12
_refine_diff_density_max 0.284
_refine_diff_density_min -0.438
_refine_diff_density_rms 0.047
_refine_ls_extinction_method none
_refine_ls_goodness_of_fit_ref 1.055
_refine_ls_hydrogen_treatment constr
_refine_ls_matrix_type full
_refine_ls_number_parameters 106
_refine_ls_number_reflns 2187
_refine_ls_number_restraints 0
_refine_ls_restrained_S_all 1.055
_refine_ls_R_factor_all 0.0275
_refine_ls_R_factor_gt 0.0221
_refine_ls_shift/su_max 0.000
_refine_ls_shift/su_mean 0.000
_refine_ls_structure_factor_coef Fsqd
_refine_ls_weighting_details 'calc w=1/[\s^2^(Fo^2^)+(0.0239P)^2^+0.3168P] where P=(Fo^2^+2Fc^2^)/3'
_refine_ls_weighting_scheme calc
_refine_ls_wR_factor_gt 0.0531
_refine_ls_wR_factor_ref 0.0553
_reflns_number_gt 1971
_reflns_number_total 2187
_reflns_threshold_expression I>2\s(I)
_cod_data_source_file om801135d_si_001.cif
_cod_data_source_block rem431
_cod_original_cell_volume 625.00(12)
_cod_database_code 4068861

loop_
_symmetry_equiv_pos_as_xyz
'x, y, z'
'-x, -y, -z'

loop_
_atom_site_label
_atom_site_type_symbol
_atom_site_fract_x
_atom_site_fract_y
_atom_site_fract_z
_atom_site_U_iso_or_equiv
_atom_site_adp_type
_atom_site_occupancy
_atom_site_symmetry_multiplicity
_atom_site_calc_flag
_atom_site_refinement_flags
Mn1 Mn 0.25229(4) 0.52264(2) 0.00160(2) 0.01464(9) Uani 1 1 d .
C1 C 0.5599(3) 0.65661(17) 0.12868(15) 0.0179(4) Uani 1 1 d .
H1A H 0.6771 0.6040 0.1650 0.021 Uiso 1 1 d R
H1B H 0.6397 0.7028 0.0786 0.021 Uiso 1 1 d R
C2 C 0.3124(4) 0.7075(2) 0.36758(19) 0.0298(4) Uani 1 1 d .
H2A H 0.1567 0.6612 0.3196 0.045 Uiso 1 1 calc R
H2B H 0.2897 0.7776 0.4435 0.045 Uiso 1 1 calc R
H2C H 0.4143 0.6438 0.3944 0.045 Uiso 1 1 calc R
C3 C 0.2428(4) 0.88963(19) 0.19925(19) 0.0294(4) Uani 1 1 d .
H3A H 0.3162 0.9319 0.1451 0.044 Uiso 1 1 calc R
H3B H 0.2021 0.9585 0.2710 0.044 Uiso 1 1 calc R
H3C H 0.0972 0.8339 0.1483 0.044 Uiso 1 1 calc R
C4 C 0.7205(3) 0.8991(2) 0.36988(19) 0.0340(5) Uani 1 1 d .
H4A H 0.8393 0.8473 0.4043 0.051 Uiso 1 1 calc R
H4B H 0.6659 0.9624 0.4408 0.051 Uiso 1 1 calc R
H4C H 0.7929 0.9480 0.3205 0.051 Uiso 1 1 calc R
C5 C -0.0368(3) 0.60209(17) -0.10703(16) 0.0174(4) Uani 1 1 d .
H5B H -0.1080 0.6711 -0.0467 0.021 Uiso 1 1 d R
H5A H -0.1640 0.5297 -0.1552 0.021 Uiso 1 1 d R
C6 C -0.1687(4) 0.7251(2) -0.32923(19) 0.0316(5) Uani 1 1 d .
H6C H -0.2634 0.7856 -0.2767 0.047 Uiso 1 1 calc R
H6B H -0.2713 0.6451 -0.3833 0.047 Uiso 1 1 calc R
H6A H -0.1024 0.7700 -0.3837 0.047 Uiso 1 1 calc R
C7 C 0.2435(3) 0.5563(2) -0.33031(18) 0.0293(4) Uani 1 1 d .
H7C H 0.2793 0.5933 -0.3975 0.044 Uiso 1 1 calc R
H7B H 0.1427 0.4719 -0.3698 0.044 Uiso 1 1 calc R
H7A H 0.3932 0.5408 -0.2802 0.044 Uiso 1 1 calc R
C8 C 0.2891(4) 0.8313(2) -0.1367(2) 0.0357(5) Uani 1 1 d .
H8C H 0.3462 0.8672 -0.1998 0.054 Uiso 1 1 calc R
H8B H 0.4259 0.8097 -0.0816 0.054 Uiso 1 1 calc R
H8A H 0.2037 0.8978 -0.0841 0.054 Uiso 1 1 calc R
Si1 Si 0.45872(8) 0.78377(5) 0.26284(4) 0.01800(12) Uani 1 1 d .
Si2 Si 0.08184(8) 0.67686(5) -0.22214(4) 0.01884(12) Uani 1 1 d .

loop_
_atom_site_aniso_label
_atom_site_aniso_U_11
_atom_site_aniso_U_22
_atom_site_aniso_U_33
_atom_site_aniso_U_23
_atom_site_aniso_U_13
_atom_site_aniso_U_12
Mn1 0.01155(14) 0.01684(15) 0.01529(14) 0.00413(10) 0.00315(10) 0.00110(10)
C1 0.0160(9) 0.0190(9) 0.0177(8) 0.0031(7) 0.0051(7) 0.0018(7)
C2 0.0353(11) 0.0286(11) 0.0278(10) 0.0050(8) 0.0174(9) 0.0052(9)
C3 0.0314(11) 0.0249(10) 0.0317(11) 0.0053(8) 0.0093(9) 0.0084(8)
C4 0.0255(11) 0.0347(12) 0.0304(11) -0.0086(9) 0.0078(8) -0.0031(9)
C5 0.0157(9) 0.0197(9) 0.0183(9) 0.0067(7) 0.0050(7) 0.0019(7)
C6 0.0300(11) 0.0416(12) 0.0321(11) 0.0229(10) 0.0082(9) 0.0094(9)
C7 0.0281(11) 0.0363(11) 0.0298(11) 0.0139(9) 0.0148(9) 0.0062(9)
C8 0.0399(12) 0.0335(12) 0.0346(11) 0.0135(9) 0.0069(9) -0.0099(9)
Si1 0.0164(3) 0.0175(2) 0.0179(2) 0.00037(19) 0.00583(19) 0.00051(18)
Si2 0.0184(3) 0.0219(3) 0.0193(2) 0.0098(2) 0.00574(19) 0.00119(19)

loop_
_atom_type_symbol
_atom_type_description
_atom_type_scat_dispersion_real
_atom_type_scat_dispersion_imag
_atom_type_scat_source
C C 0.0033 0.0016 'International Tables Vol C Tables 4.2.6.8 and 6.1.1.4'
H H 0.0000 0.0000 'International Tables Vol C Tables 4.2.6.8 and 6.1.1.4'
Mn Mn 0.3368 0.7283 'International Tables Vol C Tables 4.2.6.8 and 6.1.1.4'
Si Si 0.0817 0.0704 'International Tables Vol C Tables 4.2.6.8 and 6.1.1.4'

loop_
_geom_angle_atom_site_label_1
_geom_angle_atom_site_label_2
_geom_angle_atom_site_label_3
_geom_angle
_geom_angle_site_symmetry_1
_geom_angle_site_symmetry_3
Mn1 Mn1 Mn1 161.39(2) 2_665 2_565
C1 Mn1 C1 103.18(5) . 2_665
C1 Mn1 C5 120.31(7) . .
C1 Mn1 C5 114.33(6) . 2_565
C1 Mn1 C5 114.83(6) 2_665 .
C1 Mn1 C5 99.84(6) 2_665 2_565
C5 Mn1 C5 102.81(5) . 2_565
Mn1 C1 Mn1 76.82(5) . 2_665
Mn1 C1 H1A 109.6 . .
Mn1 C1 H1A 56.4 2_665 .
Mn1 C1 H1B 109.5 . .
Mn1 C1 H1B 77.8 2_665 .
Mn1 C1 Si1 110.51(8) . .
Mn1 C1 Si1 166.03(9) 2_665 .
H1A C1 H1B 108.1 . .
H1A C1 Si1 109.6 . .
H1B C1 Si1 109.5 . .
H2A C2 H2B 109.5 . .
H2A C2 H2C 109.5 . .
H2A C2 Si1 109.5 . .
H2B C2 H2C 109.5 . .
H2B C2 Si1 109.5 . .
H2C C2 Si1 109.5 . .
H3A C3 H3B 109.5 . .
H3A C3 H3C 109.5 . .
H3A C3 Si1 109.5 . .
H3B C3 H3C 109.5 . .
H3B C3 Si1 109.5 . .
H3C C3 Si1 109.5 . .
H4A C4 H4B 109.5 . .
H4A C4 H4C 109.5 . .
H4A C4 Si1 109.5 . .
H4B C4 H4C 109.5 . .
H4B C4 Si1 109.5 . .
H4C C4 Si1 109.5 . .
Mn1 C5 Mn1 77.19(5) . 2_565
Mn1 C5 H5B 109.5 . .
Mn1 C5 H5B 76.1 2_565 .
Mn1 C5 H5A 109.6 . .
Mn1 C5 H5A 57.7 2_565 .
Mn1 C5 Si2 110.64(8) . .
Mn1 C5 Si2 167.16(9) 2_565 .
H5B C5 H5A 108.1 . .
H5B C5 Si2 109.4 . .
H5A C5 Si2 109.5 . .
H6C C6 H6B 109.5 . .
H6C C6 H6A 109.5 . .
H6C C6 Si2 109.5 . .
H6B C6 H6A 109.5 . .
H6B C6 Si2 109.5 . .
H6A C6 Si2 109.5 . .
H7C C7 H7B 109.5 . .
H7C C7 H7A 109.5 . .
H7C C7 Si2 109.5 . .
H7B C7 H7A 109.5 . .
H7B C7 Si2 109.5 . .
H7A C7 Si2 109.5 . .
H8C C8 H8B 109.5 . .
H8C C8 H8A 109.5 . .
H8C C8 Si2 109.5 . .
H8B C8 H8A 109.5 . .
H8B C8 Si2 109.5 . .
H8A C8 Si2 109.5 . .
C1 Si1 C2 113.22(8) . .
C1 Si1 C3 111.35(8) . .
C1 Si1 C4 110.47(8) . .
C2 Si1 C3 107.84(9) . .
C2 Si1 C4 106.76(10) . .
C3 Si1 C4 106.89(10) . .
C5 Si2 C6 110.84(8) . .
C5 Si2 C7 111.96(8) . .
C5 Si2 C8 112.02(9) . .
C6 Si2 C7 106.39(9) . .
C6 Si2 C8 106.89(10) . .
C7 Si2 C8 108.45(10) . .

loop_
_geom_bond_atom_site_label_1
_geom_bond_atom_site_label_2
_geom_bond_distance
_geom_bond_site_symmetry_2
Mn1 Mn1 2.8874(5) 2_665
Mn1 Mn1 2.8897(5) 2_565
Mn1 C1 2.2023(17) .
Mn1 C1 2.4358(17) 2_665
Mn1 C5 2.2039(17) .
Mn1 C5 2.4203(17) 2_565
C1 Mn1 2.4358(17) 2_665
C1 H1A 0.9893 .
C1 H1B 0.9892 .
C1 Si1 1.8866(17) .
C2 H2A 0.980 .
C2 H2B 0.980 .
C2 H2C 0.980 .
C2 Si1 1.874(2) .
C3 H3A 0.980 .
C3 H3B 0.980 .
C3 H3C 0.980 .
C3 Si1 1.8729(19) .
C4 H4A 0.980 .
C4 H4B 0.980 .
C4 H4C 0.980 .
C4 Si1 1.876(2) .
C5 Mn1 2.4203(17) 2_565
C5 H5B 0.9898 .
C5 H5A 0.9897 .
C5 Si2 1.8826(17) .
C6 H6C 0.980 .
C6 H6B 0.980 .
C6 H6A 0.980 .
C6 Si2 1.8756(19) .
C7 H7C 0.980 .
C7 H7B 0.980 .
C7 H7A 0.980 .
C7 Si2 1.8725(19) .
C8 H8C 0.980 .
C8 H8B 0.980 .
C8 H8A 0.980 .
C8 Si2 1.873(2) .
